data_2009341
loop_
_publ_author_name
'Jer\^ome Peultier'
'Michel Francois'
'Jean Steinmetz'

_publ_section_title
;
 Anhydrous polymeric zinc(II) heptanoate
;
_journal_issue 12
_journal_name_full 'Acta Crystallographica Section C'
_journal_page_first 2064
_journal_page_last 2065
_journal_paper_doi 10.1107/S0108270199008483
_journal_volume 55
_journal_year 1999
_chemical_formula_iupac '[Zn (C7 H13 O2)2]'
_chemical_formula_structural '[Zn (C7 H13 O2)2]'
_chemical_formula_sum 'C14 H26 O4 Zn'
_chemical_formula_weight 323.72
_chemical_name_common 'Zinc heptanoate'
_chemical_name_systematic
;
Anhydrous Zinc(II) Heptanoate
;
_space_group_IT_number 29
_symmetry_cell_setting orthorhombic
_symmetry_space_group_name_Hall 'P 2c -2b'
_symmetry_space_group_name_H-M 'P b c 21'
_audit_creation_method SHELXL-97
_cell_angle_alpha 90.00
_cell_angle_beta 90.00
_cell_angle_gamma 90.00
_cell_formula_units_Z 4
_cell_length_a 4.7651(6)
_cell_length_b 9.3404(15)
_cell_length_c 37.066(6)
_cell_measurement_reflns_used 25
_cell_measurement_temperature 293(2)
_cell_measurement_theta_max 40
_cell_measurement_theta_min 20
_cell_volume 1649.7(4)
_computing_cell_refinement 'CAD-4 Software'
_computing_data_collection 'CAD-4 Software (Enraf-Nonius, 1989)'
_computing_data_reduction 'DREAR97 (Blessing, 1987)'
_computing_molecular_graphics 'ATOMS (Dowty, 1995)'
_computing_publication_material 'WINWORD (Version 5.0)'
_computing_structure_refinement 'SHELXL97 (Sheldrick, 1997)'
_computing_structure_solution 'SIR92 (Altomare et al., 1993)'
_diffrn_ambient_temperature 293(2)
_diffrn_measured_fraction_theta_full 0.996
_diffrn_measured_fraction_theta_max 0.996
_diffrn_measurement_device_type 'Enraf-Nonius CAD-4'
_diffrn_measurement_method \w/2\q
_diffrn_radiation_monochromator graphite
_diffrn_radiation_source 'fine-focus sealed tube'
_diffrn_radiation_type CuK\a
_diffrn_radiation_wavelength 1.5418
_diffrn_reflns_av_R_equivalents 0.063
_diffrn_reflns_av_sigmaI/netI 0.000
_diffrn_reflns_limit_h_max 5
_diffrn_reflns_limit_h_min 0
_diffrn_reflns_limit_k_max 11
_diffrn_reflns_limit_k_min 0
_diffrn_reflns_limit_l_max 44
_diffrn_reflns_limit_l_min 0
_diffrn_reflns_number 4714
_diffrn_reflns_theta_full 69.86
_diffrn_reflns_theta_max 69.81
_diffrn_reflns_theta_min 2.38
_diffrn_standards_decay_% 3.8
_diffrn_standards_interval_time 180
_diffrn_standards_number 3
_exptl_absorpt_coefficient_mu 2.129
_exptl_absorpt_correction_T_max 0.99
_exptl_absorpt_correction_T_min 0.76
_exptl_absorpt_correction_type '\y scan'
_exptl_absorpt_process_details 'fitted by sperical harmonic functions (SORTAV; Blessing, 1995)'
_exptl_crystal_colour colorless
_exptl_crystal_density_diffrn 1.303
_exptl_crystal_density_method 'not measured'
_exptl_crystal_description plate
_exptl_crystal_F_000 688
_exptl_crystal_size_max 0.175
_exptl_crystal_size_mid 0.135
_exptl_crystal_size_min 0.004
_refine_diff_density_max 0.502
_refine_diff_density_min -0.536
_refine_ls_abs_structure_details 'Flack H D (1983), Acta Cryst. A39, 876-881'
_refine_ls_abs_structure_Flack 0.18(12)
_refine_ls_extinction_coef 0.0026(4)
_refine_ls_extinction_method SHELXL97
_refine_ls_goodness_of_fit_ref 0.908
_refine_ls_hydrogen_treatment noref
_refine_ls_matrix_type full
_refine_ls_number_parameters 173
_refine_ls_number_reflns 1582
_refine_ls_number_restraints 1
_refine_ls_restrained_S_all 0.873
_refine_ls_R_factor_all 0.112
_refine_ls_R_factor_gt 0.055
_refine_ls_shift/su_max <0.001
_refine_ls_shift/su_mean 0.000
_refine_ls_structure_factor_coef Fsqd
_refine_ls_weighting_details 'w = 1/[\s^2^(Fo^2^)]'
_refine_ls_weighting_scheme calc
_refine_ls_wR_factor_ref 0.159
_reflns_number_gt 847
_reflns_number_total 1582
_reflns_threshold_expression I>2\s(I)
_cod_data_source_file sk1286.cif
_cod_data_source_block sk1286
_cod_depositor_comments
;
The following automatic conversions were performed:

'_refine_ls_weighting_scheme' value 'calc w = 1/[\s^2^(Fo^2^)]' was
changed to 'calc'. New tag '_refine_ls_weighting_details' was
created. The value of the new tag was set to 'w = 1/[\s^2^(Fo^2^)]'.

Automatic conversion script
Id: cif_fix_values 3143 2015-03-26 13:38:13Z robertas 
;
_cod_database_code 2009341

loop_
_symmetry_equiv_pos_as_xyz
'x, y, z'
'-x, -y, z+1/2'
'-x, y+1/2, z'
'x, -y+1/2, z+1/2'

loop_
_atom_site_label
_atom_site_fract_x
_atom_site_fract_y
_atom_site_fract_z
_atom_site_U_iso_or_equiv
_atom_site_adp_type
_atom_site_calc_flag
_atom_site_refinement_flags
_atom_site_occupancy
_atom_site_disorder_assembly
_atom_site_disorder_group
_atom_site_type_symbol
Zn1 0.4637(2) 0.48998(13) 0.50000(7) 0.0492(4) Uani d . 1 . . Zn
O11 0.0678(16) 0.5072(9) 0.4878(2) 0.063(2) Uani d . 1 . . O
O12 0.672(2) 0.5415(10) 0.4576(3) 0.061(3) Uani d . 1 . . O
O21 0.595(2) 0.5912(8) 0.5437(3) 0.063(3) Uani d . 1 . . O
O22 0.4811(15) 0.2847(6) 0.51271(19) 0.057(2) Uani d . 1 . . O
C11 -0.061(3) 0.5564(12) 0.4604(4) 0.057(3) Uani d . 1 . . C
C12 0.091(3) 0.6444(13) 0.4331(3) 0.057(3) Uani d . 1 . . C
H12A 0.2221 0.5827 0.4205 0.069 Uiso calc R 1 . . H
H12B 0.1999 0.7161 0.4458 0.069 Uiso calc R 1 . . H
C13 -0.088(4) 0.720(2) 0.4052(5) 0.065(5) Uani d . 1 . . C
H13A -0.2107 0.6505 0.3938 0.078 Uiso calc R 1 . . H
H13B -0.2049 0.7902 0.4172 0.078 Uiso calc R 1 . . H
C14 0.082(4) 0.793(2) 0.3769(5) 0.066(5) Uani d . 1 . . C
H14A 0.2050 0.7227 0.3659 0.080 Uiso calc R 1 . . H
H14B 0.1989 0.8642 0.3884 0.080 Uiso calc R 1 . . H
C15 -0.087(3) 0.8649(16) 0.3474(4) 0.080(4) Uani d . 1 . . C
H15A -0.2078 0.9361 0.3584 0.096 Uiso calc R 1 . . H
H15B -0.2078 0.7936 0.3363 0.096 Uiso calc R 1 . . H
C16 0.082(4) 0.9379(17) 0.3175(4) 0.086(5) Uani d . 1 . . C
H16A 0.2047 1.0085 0.3285 0.103 Uiso calc R 1 . . H
H16B 0.1998 0.8667 0.3060 0.103 Uiso calc R 1 . . H
C17 -0.090(4) 1.010(2) 0.2891(5) 0.125(8) Uani d . 1 . . C
H17A -0.2322 0.9456 0.2806 0.187 Uiso calc R 1 . . H
H17B 0.0286 1.0378 0.2694 0.187 Uiso calc R 1 . . H
H17C -0.1777 1.0939 0.2992 0.187 Uiso calc R 1 . . H
C21 0.623(3) 0.7239(10) 0.5394(3) 0.049(3) Uani d . 1 . . C
C22 0.783(3) 0.8090(11) 0.5674(3) 0.058(3) Uani d . 1 . . C
H22A 0.6562 0.8783 0.5780 0.070 Uiso calc R 1 . . H
H22B 0.9310 0.8618 0.5553 0.070 Uiso calc R 1 . . H
C23 0.915(5) 0.7204(17) 0.5978(5) 0.065(5) Uani d . 1 . . C
H23A 0.7705 0.6629 0.6092 0.078 Uiso calc R 1 . . H
H23B 1.0534 0.6558 0.5877 0.078 Uiso calc R 1 . . H
C24 1.054(4) 0.8142(19) 0.6260(5) 0.072(6) Uani d . 1 . . C
H24A 1.2062 0.8670 0.6148 0.086 Uiso calc R 1 . . H
H24B 0.9183 0.8832 0.6349 0.086 Uiso calc R 1 . . H
C25 1.168(4) 0.7308(14) 0.6573(4) 0.080(4) Uani d . 1 . . C
H25A 1.3080 0.6642 0.6485 0.096 Uiso calc R 1 . . H
H25B 1.0166 0.6753 0.6679 0.096 Uiso calc R 1 . . H
C26 1.300(5) 0.826(2) 0.6867(5) 0.119(7) Uani d . 1 . . C
H26A 1.4501 0.8820 0.6762 0.143 Uiso calc R 1 . . H
H26B 1.1594 0.8913 0.6959 0.143 Uiso calc R 1 . . H
C27 1.416(5) 0.739(2) 0.7176(5) 0.140(9) Uani d . 1 . . C
H27A 1.6087 0.7151 0.7129 0.210 Uiso calc R 1 . . H
H27B 1.3092 0.6521 0.7202 0.210 Uiso calc R 1 . . H
H27C 1.4042 0.7932 0.7395 0.210 Uiso calc R 1 . . H

loop_
_atom_site_aniso_label
_atom_site_aniso_U_11
_atom_site_aniso_U_22
_atom_site_aniso_U_33
_atom_site_aniso_U_12
_atom_site_aniso_U_13
_atom_site_aniso_U_23
Zn1 0.0519(7) 0.0420(6) 0.0538(7) -0.0008(6) -0.0010(16) 0.0086(10)
O11 0.050(4) 0.069(5) 0.071(6) -0.022(4) 0.002(4) 0.020(5)
O12 0.047(5) 0.068(6) 0.067(6) -0.001(4) -0.005(4) 0.011(5)
O21 0.076(7) 0.034(4) 0.078(6) 0.006(4) -0.007(5) 0.012(4)
O22 0.079(5) 0.034(3) 0.059(5) 0.002(4) 0.004(4) 0.005(3)
C11 0.072(9) 0.041(5) 0.057(7) 0.010(6) 0.002(7) 0.009(5)
C12 0.048(7) 0.067(8) 0.056(8) -0.001(6) 0.009(6) 0.030(6)
C13 0.057(10) 0.081(11) 0.057(11) 0.007(10) 0.006(8) 0.034(9)
C14 0.078(12) 0.056(8) 0.064(10) 0.005(8) 0.002(9) 0.022(8)
C15 0.083(10) 0.082(10) 0.074(10) -0.006(8) -0.003(9) 0.023(8)
C16 0.113(14) 0.079(9) 0.066(9) -0.005(9) 0.002(9) 0.030(8)
C17 0.20(2) 0.103(14) 0.069(10) 0.021(13) -0.002(12) 0.036(10)
C21 0.064(7) 0.029(5) 0.056(7) 0.001(4) 0.014(6) 0.003(5)
C22 0.077(9) 0.036(5) 0.062(8) -0.008(6) 0.003(7) -0.001(6)
C23 0.091(13) 0.040(7) 0.064(12) -0.009(9) -0.003(10) 0.011(7)
C24 0.110(16) 0.050(8) 0.056(10) -0.001(10) -0.016(10) 0.001(7)
C25 0.117(11) 0.063(9) 0.060(8) 0.002(8) 0.003(9) 0.001(7)
C26 0.18(2) 0.109(14) 0.071(12) 0.001(14) -0.043(13) -0.034(11)
C27 0.18(2) 0.17(2) 0.071(11) 0.040(17) -0.043(13) -0.033(13)

loop_
_atom_type_symbol
_atom_type_description
_atom_type_scat_dispersion_real
_atom_type_scat_dispersion_imag
_atom_type_scat_source
C C 0.0181 0.0091 'International Tables Vol C Tables 4.2.6.8 and 6.1.1.4'
H H 0.0000 0.0000 'International Tables Vol C Tables 4.2.6.8 and 6.1.1.4'
O O 0.0492 0.0322 'International Tables Vol C Tables 4.2.6.8 and 6.1.1.4'
Zn Zn -1.5491 0.6778 'International Tables Vol C Tables 4.2.6.8 and 6.1.1.4'

loop_
_geom_angle_atom_site_label_1
_geom_angle_atom_site_label_2
_geom_angle_atom_site_label_3
_geom_angle_site_symmetry_1
_geom_angle_site_symmetry_3
_geom_angle
_geom_angle_publ_flag
O12 Zn1 O11 . . 107.0(4) y
O12 Zn1 O21 . . 112.7(3) y
O11 Zn1 O21 . . 117.2(4) y
O12 Zn1 O22 . . 114.6(4) y
O11 Zn1 O22 . . 100.1(3) y
O21 Zn1 O22 . . 104.8(3) y
C11 O11 Zn1 . . 133.0(8) y
C11 O12 Zn1 1_655 . 118.4(9) y
C21 O21 Zn1 . . 113.8(9) y
C21 O22 Zn1 3_645 . 128.0(7) y
O11 C11 O12 . 1_455 120.1(12) y
O11 C11 C12 . . 120.5(12) y
O12 C11 C12 1_455 . 119.1(12) y
C11 C12 C13 . . 116.6(12) n
C11 C12 H12A . . 108.1 n
C13 C12 H12A . . 108.1 n
C11 C12 H12B . . 108.1 n
C13 C12 H12B . . 108.1 n
H12A C12 H12B . . 107.3 n
C14 C13 C12 . . 112.9(13) n
C14 C13 H13A . . 109.0 n
C12 C13 H13A . . 109.0 n
C14 C13 H13B . . 109.0 n
C12 C13 H13B . . 109.0 n
H13A C13 H13B . . 107.8 n
C13 C14 C15 . . 115.1(14) n
C13 C14 H14A . . 108.5 n
C15 C14 H14A . . 108.5 n
C13 C14 H14B . . 108.5 n
C15 C14 H14B . . 108.5 n
H14A C14 H14B . . 107.5 n
C14 C15 C16 . . 116.2(14) n
C14 C15 H15A . . 108.2 n
C16 C15 H15A . . 108.2 n
C14 C15 H15B . . 108.2 n
C16 C15 H15B . . 108.2 n
H15A C15 H15B . . 107.4 n
C17 C16 C15 . . 114.9(16) n
C17 C16 H16A . . 108.5 n
C15 C16 H16A . . 108.5 n
C17 C16 H16B . . 108.5 n
C15 C16 H16B . . 108.5 n
H16A C16 H16B . . 107.5 n
C16 C17 H17A . . 109.5 n
C16 C17 H17B . . 109.5 n
H17A C17 H17B . . 109.5 n
C16 C17 H17C . . 109.5 n
H17A C17 H17C . . 109.5 n
H17B C17 H17C . . 109.5 n
O22 C21 O21 3_655 . 120.5(11) y
O22 C21 C22 3_655 . 120.4(9) y
O21 C21 C22 . . 119.1(11) y
C21 C22 C23 . . 115.3(10) n
C21 C22 H22A . . 108.4 n
C23 C22 H22A . . 108.4 n
C21 C22 H22B . . 108.4 n
C23 C22 H22B . . 108.4 n
H22A C22 H22B . . 107.5 n
C24 C23 C22 . . 112.0(13) n
C24 C23 H23A . . 109.2 n
C22 C23 H23A . . 109.2 n
C24 C23 H23B . . 109.2 n
C22 C23 H23B . . 109.2 n
H23A C23 H23B . . 107.9 n
C25 C24 C23 . . 113.0(14) n
C25 C24 H24A . . 109.0 n
C23 C24 H24A . . 109.0 n
C25 C24 H24B . . 109.0 n
C23 C24 H24B . . 109.0 n
H24A C24 H24B . . 107.8 n
C24 C25 C26 . . 113.4(13) n
C24 C25 H25A . . 108.9 n
C26 C25 H25A . . 108.9 n
C24 C25 H25B . . 108.9 n
C26 C25 H25B . . 108.9 n
H25A C25 H25B . . 107.7 n
C27 C26 C25 . . 112.2(15) n
C27 C26 H26A . . 109.2 n
C25 C26 H26A . . 109.2 n
C27 C26 H26B . . 109.2 n
C25 C26 H26B . . 109.2 n
H26A C26 H26B . . 107.9 n
C26 C27 H27A . . 109.5 n
C26 C27 H27B . . 109.5 n
H27A C27 H27B . . 109.5 n
C26 C27 H27C . . 109.5 n
H27A C27 H27C . . 109.5 n
H27B C27 H27C . . 109.5 n

loop_
_geom_bond_atom_site_label_1
_geom_bond_atom_site_label_2
_geom_bond_site_symmetry_2
_geom_bond_distance
_geom_bond_publ_flag
Zn1 O12 . 1.920(11) y
Zn1 O11 . 1.946(8) y
Zn1 O21 . 1.975(11) y
Zn1 O22 . 1.976(6) y
O11 C11 . 1.274(14) y
O12 C11 1_655 1.282(16) y
O21 C21 . 1.257(12) y
O22 C21 3_645 1.245(14) y
C11 O12 1_455 1.282(16) y
C11 C12 . 1.490(16) n
C12 C13 . 1.51(2) n
C12 H12A . 0.9700 n
C12 H12B . 0.9700 n
C13 C14 . 1.49(2) n
C13 H13A . 0.9700 n
C13 H13B . 0.9700 n
C14 C15 . 1.52(2) n
C14 H14A . 0.9700 n
C14 H14B . 0.9700 n
C15 C16 . 1.53(2) n
C15 H15A . 0.9700 n
C15 H15B . 0.9700 n
C16 C17 . 1.50(2) n
C16 H16A . 0.9700 n
C16 H16B . 0.9700 n
C17 H17A . 0.9600 n
C17 H17B . 0.9600 n
C17 H17C . 0.9600 n
C21 O22 3_655 1.245(14) y
C21 C22 . 1.513(16) n
C22 C23 . 1.53(2) n
C22 H22A . 0.9700 n
C22 H22B . 0.9700 n
C23 C24 . 1.52(2) n
C23 H23A . 0.9700 n
C23 H23B . 0.9700 n
C24 C25 . 1.50(2) n
C24 H24A . 0.9700 n
C24 H24B . 0.9700 n
C25 C26 . 1.54(2) n
C25 H25A . 0.9700 n
C25 H25B . 0.9700 n
C26 C27 . 1.51(2) n
C26 H26A . 0.9700 n
C26 H26B . 0.9700 n
C27 H27A . 0.9600 n
C27 H27B . 0.9600 n
C27 H27C . 0.9600 n
